data_4311545
loop_
_publ_author_name
'Takanori Nishioka'
'Hiroaki Kitayama'
'Brian K. Breedlove'
'Kimie Shiomi'
'Isamu Kinoshita'
'Kiyoshi Isobe'

_publ_section_title
;
 Novel Nucleophilic Reactivity of Disulfido Ligands Coordinated Parallel
 to M-M (M = Rh, Ir) Bonds
;
_journal_name_full 'Inorganic Chemistry'
_journal_page_first 5688
_journal_page_last 5697
_journal_paper_doi 10.1021/ic049855t
_journal_volume 43
_journal_year 2004
_chemical_formula_moiety 'C22 H34 Ir2 O2 S2 '
_chemical_formula_sum 'C22 H34 Ir2 O2 S2'
_chemical_formula_weight 779.07
_space_group_IT_number 114
_symmetry_cell_setting tetragonal
_symmetry_Int_Tables_number 114
_symmetry_space_group_name_Hall 'P -4 2n'
_symmetry_space_group_name_H-M 'P -4 21 c'
_cell_angle_alpha 90
_cell_angle_beta 90
_cell_angle_gamma 90
_cell_formula_units_Z 8
_cell_length_a 23.013(1)
_cell_length_b 23.013(1)
_cell_length_c 8.8481(5)
_cell_measurement_reflns_used 12607
_cell_measurement_temperature 193.2
_cell_measurement_theta_max 27.5
_cell_measurement_theta_min 3.0
_cell_volume 4685.9(4)
_computing_cell_refinement CRYSTALCLEAR
_computing_data_collection CRYSTALCLEAR
_computing_data_reduction 'teXsan Ver. 1.11'
_computing_publication_material 'teXsan Ver. 1.11'
_computing_structure_refinement SHELXL97
_computing_structure_solution SIR92
_diffrn_detector_area_resol_mean 14.62
_diffrn_measurement_device_type 'Rigaku/MSC Mercury CCD'
_diffrn_measurement_method \w
_diffrn_radiation_type 'Mo K\a'
_diffrn_radiation_wavelength 0.7107
_diffrn_reflns_av_R_equivalents 0.054
_diffrn_reflns_limit_h_max 29
_diffrn_reflns_limit_h_min 0
_diffrn_reflns_limit_k_max 21
_diffrn_reflns_limit_k_min 0
_diffrn_reflns_limit_l_max 11
_diffrn_reflns_limit_l_min -11
_diffrn_reflns_number 37065
_diffrn_reflns_theta_max 27.49
_exptl_absorpt_coefficient_mu 11.573
_exptl_absorpt_correction_T_max 0.561
_exptl_absorpt_correction_T_min 0.355
_exptl_absorpt_correction_type multi-scan
_exptl_absorpt_process_details '(Jacobson, 1998)'
_exptl_crystal_colour Yellow
_exptl_crystal_density_diffrn 2.208
_exptl_crystal_density_method 'not measured'
_exptl_crystal_description Prism
_exptl_crystal_size_max 0.200
_exptl_crystal_size_mid 0.200
_exptl_crystal_size_min 0.050
_refine_diff_density_max 1.63
_refine_diff_density_min -1.60
_refine_ls_abs_structure_Flack 0.51(2)
_refine_ls_extinction_coef 0.0000
_refine_ls_extinction_expression Fc^*^=kFc[1+0.001xFc^2^\l^3^/sin(2\q)]^-1/4^
_refine_ls_extinction_method SHELXL
_refine_ls_goodness_of_fit_ref 0.964
_refine_ls_hydrogen_treatment noref
_refine_ls_number_parameters 267
_refine_ls_number_reflns 5353
_refine_ls_R_factor_gt 0.0380
_refine_ls_shift/su_max -0.0110
_refine_ls_structure_factor_coef Fsqd
_refine_ls_weighting_details 'w = 1/[\s^2^(Fo^2^) + (0.0126P)^2^+0.0000P] where P=(Fo^2^+2Fc^2^)/3'
_refine_ls_weighting_scheme calc
_refine_ls_wR_factor_ref 0.0781
_reflns_number_gt 4321
_reflns_number_total 5353
_reflns_threshold_expression >2.0sigma(I)
_cod_data_source_file ic049855tsi20040204_025808_04.cif
_cod_data_source_block 5-[(IrCp*)2(CH2)2SSO2]
_cod_original_cell_volume 4686.0(4)
_cod_original_sg_symbol_H-M 'P -4 21 c '
_cod_original_formula_sum 'C22 H34 Ir2 O2 S2 '
_cod_database_code 4311545

loop_
_symmetry_equiv_pos_as_xyz
x,y,z
1/2-x,1/2+y,1/2-z
-x,-y,z
1/2+x,1/2-y,1/2-z
-y,x,-z
1/2+y,1/2+x,1/2+z
y,-x,-z
1/2-y,1/2-x,1/2+z

loop_
_atom_site_label
_atom_site_type_symbol
_atom_site_fract_x
_atom_site_fract_y
_atom_site_fract_z
_atom_site_U_iso_or_equiv
_atom_site_adp_type
_atom_site_occupancy
_atom_site_calc_flag
_atom_site_refinement_flags
_atom_site_disorder_assembly
_atom_site_disorder_group
Ir(1) Ir 1.00060(2) 0.29522(1) 0.29550(4) 0.02667(8) Uani 1.00 d . . .
Ir(2) Ir 0.92798(2) 0.21031(2) 0.22921(5) 0.0367(1) Uani 1.00 d . . .
S(1) S 1.0160(2) 0.2982(2) 0.0383(4) 0.084(2) Uani 1.00 d . . .
S(2) S 0.9557(3) 0.2285(2) -0.0148(4) 0.106(2) Uani 1.00 d . . .
O(1) O 1.008(2) 0.341(2) -0.040(3) 0.19(1) Uani 0.52 d P . .
O(2) O 1.078(1) 0.276(1) -0.001(2) 0.12(1) Uani 0.52 d P . .
O(3) O 0.896(2) 0.258(2) -0.082(3) 0.19(1) Uani 0.48 d P . .
O(4) O 0.9765(9) 0.1868(10) -0.098(2) 0.084(8) Uani 0.48 d P . .
C(1) C 1.0459(5) 0.2999(5) 0.521(1) 0.035(3) Uani 1.00 d . . .
C(2) C 0.9941(5) 0.3311(4) 0.5306(10) 0.032(2) Uani 1.00 d . . .
C(3) C 0.9972(5) 0.3791(4) 0.425(1) 0.031(2) Uani 1.00 d . . .
C(4) C 1.0512(4) 0.3744(4) 0.345(1) 0.031(2) Uani 1.00 d . . .
C(5) C 1.0810(5) 0.3254(5) 0.406(1) 0.043(3) Uani 1.00 d . . .
C(6) C 1.0618(6) 0.2497(5) 0.620(2) 0.061(4) Uani 1.00 d . . .
C(7) C 0.9454(6) 0.3221(5) 0.641(1) 0.055(3) Uani 1.00 d . . .
C(8) C 0.9526(5) 0.4269(5) 0.411(1) 0.049(3) Uani 1.00 d . . .
C(9) C 1.0729(5) 0.4180(4) 0.233(1) 0.048(3) Uani 1.00 d . . .
C(10) C 1.1415(5) 0.3074(6) 0.362(1) 0.058(3) Uani 1.00 d . . .
C(11) C 0.875(1) 0.172(1) 0.418(2) 0.120(10) Uani 1.00 d . . .
C(12) C 0.8371(5) 0.1885(6) 0.302(2) 0.065(4) Uani 1.00 d . . .
C(13) C 0.8519(8) 0.1599(10) 0.178(2) 0.094(6) Uani 1.00 d . . .
C(14) C 0.894(1) 0.1220(8) 0.208(5) 0.16(2) Uani 1.00 d . . .
C(15) C 0.912(1) 0.130(1) 0.350(6) 0.21(3) Uani 1.00 d . . .
C(16) C 0.859(1) 0.200(2) 0.574(2) 0.26(2) Uani 1.00 d . . .
C(17) C 0.7873(8) 0.2322(9) 0.296(4) 0.21(1) Uani 1.00 d . . .
C(18) C 0.821(1) 0.159(2) 0.024(2) 0.28(2) Uani 1.00 d . . .
C(19) C 0.934(2) 0.0719(9) 0.161(8) 0.52(6) Uani 1.00 d . . .
C(20) C 0.949(1) 0.109(2) 0.503(5) 0.33(3) Uani 1.00 d . . .
C(21) C 1.0159(4) 0.2081(4) 0.270(2) 0.052(3) Uani 1.00 d . . .
C(22) C 0.9144(4) 0.2983(4) 0.233(1) 0.044(3) Uani 1.00 d . . .
H(1) H 1.0338 0.2197 0.6073 0.0701 Uiso 1.00 calc . . .
H(2) H 1.0989 0.2358 0.5899 0.0701 Uiso 1.00 calc . . .
H(3) H 1.0627 0.2619 0.7213 0.0701 Uiso 1.00 calc . . .
H(4) H 0.9590 0.3265 0.7409 0.0652 Uiso 1.00 calc . . .
H(5) H 0.9150 0.3492 0.6218 0.0652 Uiso 1.00 calc . . .
H(6) H 0.9300 0.2836 0.6288 0.0652 Uiso 1.00 calc . . .
H(7) H 0.9496 0.4467 0.5055 0.0599 Uiso 1.00 calc . . .
H(8) H 0.9642 0.4533 0.3352 0.0599 Uiso 1.00 calc . . .
H(9) H 0.9160 0.4104 0.3863 0.0599 Uiso 1.00 calc . . .
H(10) H 1.1098 0.4058 0.1951 0.0569 Uiso 1.00 calc . . .
H(11) H 1.0463 0.4203 0.1505 0.0569 Uiso 1.00 calc . . .
H(12) H 1.0765 0.4548 0.2789 0.0569 Uiso 1.00 calc . . .
H(13) H 1.1522 0.2736 0.4159 0.0683 Uiso 1.00 calc . . .
H(14) H 1.1424 0.2994 0.2559 0.0683 Uiso 1.00 calc . . .
H(15) H 1.1679 0.3380 0.3836 0.0683 Uiso 1.00 calc . . .
H(16) H 0.8874 0.1869 0.6450 0.2874 Uiso 1.00 calc . . .
H(17) H 0.8618 0.2411 0.5648 0.2874 Uiso 1.00 calc . . .
H(18) H 0.8220 0.1886 0.6025 0.2874 Uiso 1.00 calc . . .
H(19) H 0.7839 0.2485 0.3978 0.2457 Uiso 1.00 calc . . .
H(20) H 0.7965 0.2622 0.2292 0.2457 Uiso 1.00 calc . . .
H(21) H 0.7529 0.2134 0.2716 0.2457 Uiso 1.00 calc . . .
H(22) H 0.7927 0.1862 0.0203 0.3324 Uiso 1.00 calc . . .
H(23) H 0.8496 0.1639 -0.0538 0.3324 Uiso 1.00 calc . . .
H(24) H 0.8048 0.1200 0.0105 0.3324 Uiso 1.00 calc . . .
H(25) H 0.9210 0.0388 0.1994 0.6228 Uiso 1.00 calc . . .
H(26) H 0.9187 0.0694 0.0432 0.6228 Uiso 1.00 calc . . .
H(27) H 0.9700 0.0815 0.1525 0.6228 Uiso 1.00 calc . . .
H(28) H 0.9271 0.0892 0.5642 0.4487 Uiso 1.00 calc . . .
H(29) H 0.9747 0.0772 0.4443 0.4487 Uiso 1.00 calc . . .
H(30) H 0.9732 0.1363 0.5282 0.4487 Uiso 1.00 calc . . .
H(31) H 1.0398 0.1971 0.1863 0.0615 Uiso 1.00 calc . . .
H(32) H 1.0280 0.1875 0.3570 0.0615 Uiso 1.00 calc . . .
H(33) H 0.8881 0.3121 0.3073 0.0559 Uiso 1.00 calc . . .
H(34) H 0.9062 0.3160 0.1388 0.0559 Uiso 1.00 calc . . .

loop_
_atom_site_aniso_label
_atom_site_aniso_U_11
_atom_site_aniso_U_22
_atom_site_aniso_U_33
_atom_site_aniso_U_12
_atom_site_aniso_U_13
_atom_site_aniso_U_23
Ir(1) 0.0313(2) 0.0239(2) 0.0248(2) -0.0027(2) 0.0026(2) 0.0006(2)
Ir(2) 0.0461(2) 0.0285(2) 0.0356(2) -0.0115(2) -0.0025(2) 0.0026(2)
S(1) 0.133(4) 0.095(3) 0.025(2) -0.070(3) 0.034(2) -0.020(2)
S(2) 0.190(6) 0.098(3) 0.030(2) -0.089(4) -0.004(3) 0.000(2)
O(1) 0.24(3) 0.28(3) 0.05(1) -0.19(3) -0.04(2) 0.03(1)
O(2) 0.11(2) 0.19(3) 0.05(1) -0.03(2) 0.06(1) -0.01(1)
O(3) 0.24(3) 0.28(3) 0.05(1) -0.19(3) -0.04(2) 0.03(1)
O(4) 0.10(2) 0.11(2) 0.04(1) -0.05(1) 0.02(1) -0.05(1)
C(1) 0.044(6) 0.033(6) 0.029(6) 0.008(5) -0.019(5) -0.002(5)
C(2) 0.050(7) 0.034(5) 0.012(4) 0.000(6) 0.002(5) -0.005(4)
C(3) 0.035(5) 0.023(4) 0.035(5) -0.006(5) 0.002(5) -0.003(4)
C(4) 0.042(6) 0.029(5) 0.023(5) -0.012(4) 0.006(4) 0.000(4)
C(5) 0.030(6) 0.048(7) 0.051(7) 0.007(5) -0.007(5) -0.014(6)
C(6) 0.070(9) 0.048(7) 0.066(9) 0.014(7) -0.026(7) 0.016(6)
C(7) 0.079(9) 0.050(7) 0.037(7) 0.000(7) 0.014(6) 0.010(6)
C(8) 0.057(7) 0.039(6) 0.051(7) 0.012(6) -0.005(6) -0.006(6)
C(9) 0.057(7) 0.047(6) 0.039(6) -0.010(5) 0.001(6) -0.002(5)
C(10) 0.033(6) 0.078(9) 0.061(8) 0.004(6) -0.005(6) 0.006(7)
C(11) 0.15(2) 0.17(2) 0.041(8) -0.15(2) -0.03(1) 0.03(1)
C(12) 0.047(7) 0.083(10) 0.064(10) -0.036(7) 0.010(7) 0.002(8)
C(13) 0.09(1) 0.14(2) 0.054(10) -0.07(1) -0.008(9) 0.00(1)
C(14) 0.08(2) 0.036(9) 0.38(5) -0.04(1) 0.04(2) -0.04(2)
C(15) 0.05(1) 0.11(2) 0.47(7) -0.03(1) -0.05(2) 0.22(4)
C(16) 0.28(3) 0.42(4) 0.07(1) -0.32(3) 0.00(2) 0.01(2)
C(17) 0.07(1) 0.12(2) 0.44(4) -0.02(1) 0.08(2) 0.03(2)
C(18) 0.28(3) 0.49(5) 0.07(1) -0.29(4) -0.06(2) 0.04(2)
C(19) 0.35(5) 0.05(1) 1.1(1) -0.10(2) 0.54(7) -0.20(3)
C(20) 0.15(3) 0.29(4) 0.54(7) -0.10(3) -0.15(4) 0.35(5)
C(21) 0.045(6) 0.026(5) 0.084(9) -0.004(4) 0.011(6) -0.012(7)
C(22) 0.046(6) 0.030(5) 0.057(8) -0.001(4) -0.027(6) 0.007(6)

loop_
_atom_type_symbol
_atom_type_description
_atom_type_scat_dispersion_real
_atom_type_scat_dispersion_imag
_atom_type_scat_source
C C 0.003 0.002
;International Tables for Crystallography
(1992, Vol. C, Tables 4.2.6.8 and 6.1.1.4)
;
H H 0.000 0.000
;International Tables for Crystallography
(1992, Vol. C, Table 6.1.1.4)
;
Ir Ir -1.444 7.990
;International Tables for Crystallography
(1992, Vol. C, Tables 4.2.6.8 and 6.1.1.4)
;
S S 0.125 0.123
;International Tables for Crystallography
(1992, Vol. C, Tables 4.2.6.8 and 6.1.1.4)
;
O O 0.011 0.006
;International Tables for Crystallography
(1992, Vol. C, Tables 4.2.6.8 and 6.1.1.4)
;

loop_
_geom_angle_atom_site_label_1
_geom_angle_atom_site_label_2
_geom_angle_atom_site_label_3
_geom_angle
_geom_angle_site_symmetry_1
_geom_angle_site_symmetry_2
_geom_angle_site_symmetry_3
_geom_angle_publ_flag
Ir(2) Ir(1) S(1) 84.3(1) . . . yes
Ir(2) Ir(1) C(1) 121.7(3) . . . yes
Ir(2) Ir(1) C(2) 115.9(3) . . . yes
Ir(2) Ir(1) C(3) 136.7(3) . . . yes
Ir(2) Ir(1) C(4) 172.1(3) . . . yes
Ir(2) Ir(1) C(5) 149.7(3) . . . yes
Ir(2) Ir(1) C(21) 50.1(3) . . . yes
Ir(2) Ir(1) C(22) 49.9(3) . . . yes
S(1) Ir(1) C(1) 143.3(3) . . . yes
S(1) Ir(1) C(2) 156.2(3) . . . yes
S(1) Ir(1) C(3) 118.8(3) . . . yes
S(1) Ir(1) C(4) 95.1(3) . . . yes
S(1) Ir(1) C(5) 107.4(3) . . . yes
S(1) Ir(1) C(21) 83.9(4) . . . yes
S(1) Ir(1) C(22) 83.2(3) . . . yes
C(1) Ir(1) C(2) 36.2(4) . . . yes
C(1) Ir(1) C(3) 61.7(4) . . . yes
C(1) Ir(1) C(4) 62.7(4) . . . yes
C(1) Ir(1) C(5) 37.3(4) . . . yes
C(1) Ir(1) C(21) 93.7(5) . . . yes
C(1) Ir(1) C(22) 133.0(4) . . . yes
C(2) Ir(1) C(3) 37.7(3) . . . yes
C(2) Ir(1) C(4) 63.1(4) . . . yes
C(2) Ir(1) C(5) 61.9(4) . . . yes
C(2) Ir(1) C(21) 118.3(5) . . . yes
C(2) Ir(1) C(22) 100.0(4) . . . yes
C(3) Ir(1) C(4) 37.6(4) . . . yes
C(3) Ir(1) C(5) 62.2(4) . . . yes
C(3) Ir(1) C(21) 154.7(5) . . . yes
C(3) Ir(1) C(22) 94.2(4) . . . yes
C(4) Ir(1) C(5) 37.8(4) . . . yes
C(4) Ir(1) C(21) 137.7(4) . . . yes
C(4) Ir(1) C(22) 122.2(4) . . . yes
C(5) Ir(1) C(21) 102.3(4) . . . yes
C(5) Ir(1) C(22) 156.4(4) . . . yes
C(21) Ir(1) C(22) 99.8(4) . . . yes
Ir(1) Ir(2) S(2) 84.1(1) . . . yes
Ir(1) Ir(2) C(11) 118.2(5) . . . yes
Ir(1) Ir(2) C(12) 133.8(4) . . . yes
Ir(1) Ir(2) C(13) 164.5(6) . . . yes
Ir(1) Ir(2) C(14) 159.3(7) . . . yes
Ir(1) Ir(2) C(15) 129(1) . . . yes
Ir(1) Ir(2) C(21) 49.9(3) . . . yes
Ir(1) Ir(2) C(22) 50.3(3) . . . yes
S(2) Ir(2) C(11) 157.2(5) . . . yes
S(2) Ir(2) C(12) 124.8(4) . . . yes
S(2) Ir(2) C(13) 97.2(5) . . . yes
S(2) Ir(2) C(14) 100(1) . . . yes
S(2) Ir(2) C(15) 131(1) . . . yes
S(2) Ir(2) C(21) 84.1(4) . . . yes
S(2) Ir(2) C(22) 82.9(3) . . . yes
C(11) Ir(2) C(12) 36.1(7) . . . yes
C(11) Ir(2) C(13) 60.0(7) . . . yes
C(11) Ir(2) C(14) 60(1) . . . yes
C(11) Ir(2) C(15) 38(1) . . . yes
C(11) Ir(2) C(21) 113.2(7) . . . yes
C(11) Ir(2) C(22) 107.3(7) . . . yes
C(12) Ir(2) C(13) 35.1(6) . . . yes
C(12) Ir(2) C(14) 58.8(8) . . . yes
C(12) Ir(2) C(15) 61.1(7) . . . yes
C(12) Ir(2) C(21) 149.3(5) . . . yes
C(12) Ir(2) C(22) 94.3(4) . . . yes
C(13) Ir(2) C(14) 35.6(9) . . . yes
C(13) Ir(2) C(15) 60(1) . . . yes
C(13) Ir(2) C(21) 145.6(6) . . . yes
C(13) Ir(2) C(22) 114.4(6) . . . yes
C(14) Ir(2) C(15) 35(1) . . . yes
C(14) Ir(2) C(21) 110.2(7) . . . yes
C(14) Ir(2) C(22) 149.9(7) . . . yes
C(15) Ir(2) C(21) 93.1(7) . . . yes
C(15) Ir(2) C(22) 144(1) . . . yes
C(21) Ir(2) C(22) 99.9(4) . . . yes
Ir(1) S(1) S(2) 95.3(2) . . . yes
Ir(1) S(1) O(1) 124(1) . . . yes
Ir(1) S(1) O(2) 110.7(7) . . . yes
S(2) S(1) O(1) 112(1) . . . yes
S(2) S(1) O(2) 106(1) . . . yes
O(1) S(1) O(2) 105(1) . . . yes
Ir(2) S(2) S(1) 96.3(2) . . . yes
Ir(2) S(2) O(3) 100(1) . . . yes
Ir(2) S(2) O(4) 120.0(9) . . . yes
S(1) S(2) O(3) 107(1) . . . yes
S(1) S(2) O(4) 115.6(10) . . . yes
O(3) S(2) O(4) 114(1) . . . yes
Ir(1) C(1) C(2) 71.5(6) . . . yes
Ir(1) C(1) C(5) 69.5(6) . . . yes
Ir(1) C(1) C(6) 126.6(8) . . . yes
C(2) C(1) C(5) 108.4(9) . . . yes
C(2) C(1) C(6) 124.8(10) . . . yes
C(5) C(1) C(6) 126(1) . . . yes
Ir(1) C(2) C(1) 72.3(6) . . . yes
Ir(1) C(2) C(3) 71.2(5) . . . yes
Ir(1) C(2) C(7) 127.0(8) . . . yes
C(1) C(2) C(3) 108.2(9) . . . yes
C(1) C(2) C(7) 127.3(9) . . . yes
C(3) C(2) C(7) 124.3(10) . . . yes
Ir(1) C(3) C(2) 71.1(5) . . . yes
Ir(1) C(3) C(4) 69.6(5) . . . yes
Ir(1) C(3) C(8) 127.6(7) . . . yes
C(2) C(3) C(4) 107.6(9) . . . yes
C(2) C(3) C(8) 125.0(10) . . . yes
C(4) C(3) C(8) 127.3(9) . . . yes
Ir(1) C(4) C(3) 72.8(5) . . . yes
Ir(1) C(4) C(5) 71.2(6) . . . yes
Ir(1) C(4) C(9) 126.8(7) . . . yes
C(3) C(4) C(5) 107.0(8) . . . yes
C(3) C(4) C(9) 124.4(9) . . . yes
C(5) C(4) C(9) 128.2(9) . . . yes
Ir(1) C(5) C(1) 73.2(6) . . . yes
Ir(1) C(5) C(4) 71.0(6) . . . yes
Ir(1) C(5) C(10) 125.3(8) . . . yes
C(1) C(5) C(4) 108.8(9) . . . yes
C(1) C(5) C(10) 126(1) . . . yes
C(4) C(5) C(10) 124(1) . . . yes
Ir(2) C(11) C(12) 71.6(9) . . . yes
Ir(2) C(11) C(15) 67(1) . . . yes
Ir(2) C(11) C(16) 127(1) . . . yes
C(12) C(11) C(15) 104(2) . . . yes
C(12) C(11) C(16) 112(1) . . . yes
C(15) C(11) C(16) 142(2) . . . yes
Ir(2) C(12) C(11) 72(1) . . . yes
Ir(2) C(12) C(13) 68.6(10) . . . yes
Ir(2) C(12) C(17) 122(1) . . . yes
C(11) C(12) C(13) 108(1) . . . yes
C(11) C(12) C(17) 132(1) . . . yes
C(13) C(12) C(17) 119(1) . . . yes
Ir(2) C(13) C(12) 76(1) . . . yes
Ir(2) C(13) C(14) 73(1) . . . yes
Ir(2) C(13) C(18) 124(1) . . . yes
C(12) C(13) C(14) 110(2) . . . yes
C(12) C(13) C(18) 128(1) . . . yes
C(14) C(13) C(18) 120(2) . . . yes
Ir(2) C(14) C(13) 70(1) . . . yes
Ir(2) C(14) C(15) 71(1) . . . yes
Ir(2) C(14) C(19) 120(1) . . . yes
C(13) C(14) C(15) 110(2) . . . yes
C(13) C(14) C(19) 151(4) . . . yes
C(15) C(14) C(19) 98(3) . . . yes
Ir(2) C(15) C(11) 74(1) . . . yes
Ir(2) C(15) C(14) 72(2) . . . yes
Ir(2) C(15) C(20) 123(1) . . . yes
C(11) C(15) C(14) 106(2) . . . yes
C(11) C(15) C(20) 97(3) . . . yes
C(14) C(15) C(20) 153(2) . . . yes
Ir(1) C(21) Ir(2) 80.0(3) . . . yes
Ir(1) C(22) Ir(2) 79.8(3) . . . yes

loop_
_geom_bond_atom_site_label_1
_geom_bond_atom_site_label_2
_geom_bond_distance
_geom_bond_site_symmetry_1
_geom_bond_site_symmetry_2
_geom_bond_publ_flag
Ir(1) Ir(2) 2.6373(6) . . yes
Ir(1) S(1) 2.304(3) . . yes
Ir(1) C(1) 2.25(1) . . yes
Ir(1) C(2) 2.244(9) . . yes
Ir(1) C(3) 2.245(9) . . yes
Ir(1) C(4) 2.204(10) . . yes
Ir(1) C(5) 2.21(1) . . yes
Ir(1) C(21) 2.048(9) . . yes
Ir(1) C(22) 2.061(9) . . yes
Ir(2) S(2) 2.290(4) . . yes
Ir(2) C(11) 2.25(2) . . yes
Ir(2) C(12) 2.24(1) . . yes
Ir(2) C(13) 2.15(2) . . yes
Ir(2) C(14) 2.19(2) . . yes
Ir(2) C(15) 2.17(4) . . yes
Ir(2) C(21) 2.056(10) . . yes
Ir(2) C(22) 2.049(9) . . yes
S(1) S(2) 2.173(7) . . yes
S(1) O(1) 1.22(3) . . yes
S(1) O(2) 1.55(2) . . yes
S(2) O(3) 1.63(4) . . yes
S(2) O(4) 1.30(2) . . yes
C(1) C(2) 1.40(2) . . yes
C(1) C(5) 1.43(2) . . yes
C(1) C(6) 1.49(2) . . yes
C(2) C(3) 1.45(1) . . yes
C(2) C(7) 1.50(2) . . yes
C(3) C(4) 1.43(1) . . yes
C(3) C(8) 1.51(2) . . yes
C(4) C(5) 1.43(1) . . yes
C(4) C(9) 1.50(1) . . yes
C(5) C(10) 1.50(2) . . yes
C(11) C(12) 1.39(2) . . yes
C(11) C(15) 1.45(4) . . yes
C(11) C(16) 1.57(3) . . yes
C(12) C(13) 1.33(2) . . yes
C(12) C(17) 1.53(2) . . yes
C(13) C(14) 1.33(3) . . yes
C(13) C(18) 1.53(3) . . yes
C(14) C(15) 1.32(6) . . yes
C(14) C(19) 1.53(4) . . yes
C(15) C(20) 1.67(6) . . yes

loop_
_geom_contact_atom_site_label_1
_geom_contact_atom_site_label_2
_geom_contact_distance
_geom_contact_site_symmetry_1
_geom_contact_site_symmetry_2
_geom_contact_publ_flag
Ir(1) Ir(2) 2.6373(6) . . ?
O(1) C(7) 3.20(3) . 1_554 ?
O(1) C(8) 3.21(4) . 6_544 ?
O(1) C(9) 3.29(3) . 8_664 ?
O(2) C(18) 2.92(4) . 7_665 ?
O(2) C(6) 3.42(2) . 1_554 ?
O(2) C(10) 3.47(3) . 8_664 ?
O(3) C(7) 3.07(3) . 1_554 ?
O(3) C(16) 3.44(4) . 1_554 ?
O(4) C(6) 3.49(2) . 1_554 ?
O(4) C(19) 3.58(4) . 7_665 ?
C(1) C(9) 3.57(2) . 8_665 ?
C(2) C(9) 3.49(1) . 8_665 ?
C(3) C(9) 3.53(1) . 8_665 ?

loop_
_geom_torsion_atom_site_label_1
_geom_torsion_atom_site_label_2
_geom_torsion_atom_site_label_3
_geom_torsion_atom_site_label_4
_geom_torsion
_geom_torsion_site_symmetry_1
_geom_torsion_site_symmetry_2
_geom_torsion_site_symmetry_3
_geom_torsion_site_symmetry_4
_geom_torsion_publ_flag
Ir(1) Ir(2) S(2) S(1) 0.3(2) . . . . yes
Ir(1) Ir(2) S(2) O(3) -109(1) . . . . yes
Ir(1) Ir(2) S(2) O(4) 124(1) . . . . yes
Ir(1) Ir(2) C(11) C(12) 126.7(9) . . . . yes
Ir(1) Ir(2) C(11) C(15) -118(1) . . . . yes
Ir(1) Ir(2) C(11) C(16) 21(2) . . . . yes
Ir(1) Ir(2) C(12) C(11) -78(1) . . . . yes
Ir(1) Ir(2) C(12) C(13) 163.2(9) . . . . yes
Ir(1) Ir(2) C(12) C(17) 51(1) . . . . yes
Ir(1) Ir(2) C(13) C(12) -51(2) . . . . yes
Ir(1) Ir(2) C(13) C(14) -167(2) . . . . yes
Ir(1) Ir(2) C(13) C(18) 76(2) . . . . yes
Ir(1) Ir(2) C(14) C(13) 170(1) . . . . yes
Ir(1) Ir(2) C(14) C(15) 50(3) . . . . yes
Ir(1) Ir(2) C(14) C(19) -38(5) . . . . yes
Ir(1) Ir(2) C(15) C(11) 87(1) . . . . yes
Ir(1) Ir(2) C(15) C(14) -159(1) . . . . yes
Ir(1) Ir(2) C(15) C(20) -1(3) . . . . yes
Ir(1) S(1) S(2) Ir(2) -0.3(2) . . . . yes
Ir(1) S(1) S(2) O(3) 103(1) . . . . yes
Ir(1) S(1) S(2) O(4) -128.0(10) . . . . yes
Ir(1) C(1) C(2) C(3) -62.6(6) . . . . yes
Ir(1) C(1) C(2) C(7) 123(1) . . . . yes
Ir(1) C(1) C(5) C(4) 62.5(7) . . . . yes
Ir(1) C(1) C(5) C(10) -121(1) . . . . yes
Ir(1) C(2) C(1) C(5) 60.0(8) . . . . yes
Ir(1) C(2) C(1) C(6) -122(1) . . . . yes
Ir(1) C(2) C(3) C(4) -60.4(7) . . . . yes
Ir(1) C(2) C(3) C(8) 123(1) . . . . yes
Ir(1) C(3) C(2) C(1) 63.3(7) . . . . yes
Ir(1) C(3) C(2) C(7) -122(1) . . . . yes
Ir(1) C(3) C(4) C(5) -63.4(7) . . . . yes
Ir(1) C(3) C(4) C(9) 123.3(10) . . . . yes
Ir(1) C(4) C(3) C(2) 61.3(6) . . . . yes
Ir(1) C(4) C(3) C(8) -122(1) . . . . yes
Ir(1) C(4) C(5) C(1) -63.9(8) . . . . yes
Ir(1) C(4) C(5) C(10) 120(1) . . . . yes
Ir(1) C(5) C(1) C(2) -61.3(7) . . . . yes
Ir(1) C(5) C(1) C(6) 121(1) . . . . yes
Ir(1) C(5) C(4) C(3) 64.5(7) . . . . yes
Ir(1) C(5) C(4) C(9) -122(1) . . . . yes
Ir(1) C(21) Ir(2) S(2) 87.3(4) . . . . yes
Ir(1) C(21) Ir(2) C(11) -108.1(7) . . . . yes
Ir(1) C(21) Ir(2) C(12) -110.7(8) . . . . yes
Ir(1) C(21) Ir(2) C(13) -178.5(8) . . . . yes
Ir(1) C(21) Ir(2) C(14) -173(1) . . . . yes
Ir(1) C(21) Ir(2) C(15) -141(1) . . . . yes
Ir(1) C(21) Ir(2) C(22) 5.6(5) . . . . yes
Ir(1) C(22) Ir(2) S(2) -88.3(3) . . . . yes
Ir(1) C(22) Ir(2) C(11) 112.7(6) . . . . yes
Ir(1) C(22) Ir(2) C(12) 147.1(5) . . . . yes
Ir(1) C(22) Ir(2) C(13) 177.0(5) . . . . yes
Ir(1) C(22) Ir(2) C(14) 172(2) . . . . yes
Ir(1) C(22) Ir(2) C(15) 104(1) . . . . yes
Ir(1) C(22) Ir(2) C(21) -5.6(5) . . . . yes
Ir(2) Ir(1) S(1) S(2) 0.3(2) . . . . yes
Ir(2) Ir(1) S(1) O(1) 122(2) . . . . yes
Ir(2) Ir(1) S(1) O(2) -110(1) . . . . yes
Ir(2) Ir(1) C(1) C(2) -91.5(6) . . . . yes
Ir(2) Ir(1) C(1) C(5) 149.9(5) . . . . yes
Ir(2) Ir(1) C(1) C(6) 28(1) . . . . yes
Ir(2) Ir(1) C(2) C(1) 108.9(6) . . . . yes
Ir(2) Ir(1) C(2) C(3) -134.0(6) . . . . yes
Ir(2) Ir(1) C(2) C(7) -14.8(10) . . . . yes
Ir(2) Ir(1) C(3) C(2) 70.6(7) . . . . yes
Ir(2) Ir(1) C(3) C(4) -171.5(4) . . . . yes
Ir(2) Ir(1) C(3) C(8) -49(1) . . . . yes
Ir(2) Ir(1) C(4) C(3) 47(2) . . . . yes
Ir(2) Ir(1) C(4) C(5) 162(1) . . . . yes
Ir(2) Ir(1) C(4) C(9) -72(2) . . . . yes
Ir(2) Ir(1) C(5) C(1) -58.0(9) . . . . yes
Ir(2) Ir(1) C(5) C(4) -175.4(4) . . . . yes
Ir(2) Ir(1) C(5) C(10) 65(1) . . . . yes
Ir(2) S(2) S(1) O(1) -131(1) . . . . yes
Ir(2) S(2) S(1) O(2) 113.2(8) . . . . yes
Ir(2) C(11) C(12) C(13) 59(1) . . . . yes
Ir(2) C(11) C(12) C(17) -118(1) . . . . yes
Ir(2) C(11) C(15) C(14) -66(2) . . . . yes
Ir(2) C(11) C(15) C(20) 122(1) . . . . yes
Ir(2) C(12) C(11) C(15) -60(1) . . . . yes
Ir(2) C(12) C(11) C(16) 123(2) . . . . yes
Ir(2) C(12) C(13) C(14) 66(1) . . . . yes
Ir(2) C(12) C(13) C(18) -123(2) . . . . yes
Ir(2) C(13) C(12) C(11) -61(1) . . . . yes
Ir(2) C(13) C(12) C(17) 116(1) . . . . yes
Ir(2) C(13) C(14) C(15) 61(1) . . . . yes
Ir(2) C(13) C(14) C(19) -118(5) . . . . yes
Ir(2) C(14) C(13) C(12) -68(1) . . . . yes
Ir(2) C(14) C(13) C(18) 121(2) . . . . yes
Ir(2) C(14) C(15) C(11) 66(1) . . . . yes
Ir(2) C(14) C(15) C(20) -134(6) . . . . yes
Ir(2) C(15) C(11) C(12) 62(1) . . . . yes
Ir(2) C(15) C(11) C(16) -123(3) . . . . yes
Ir(2) C(15) C(14) C(13) -60(1) . . . . yes
Ir(2) C(15) C(14) C(19) 119(1) . . . . yes
Ir(2) C(21) Ir(1) S(1) -87.6(4) . . . . yes
Ir(2) C(21) Ir(1) C(1) 129.2(4) . . . . yes
Ir(2) C(21) Ir(1) C(2) 101.4(5) . . . . yes
Ir(2) C(21) Ir(1) C(3) 117.0(8) . . . . yes
Ir(2) C(21) Ir(1) C(4) -178.5(4) . . . . yes
Ir(2) C(21) Ir(1) C(5) 165.9(4) . . . . yes
Ir(2) C(21) Ir(1) C(22) -5.6(5) . . . . yes
Ir(2) C(22) Ir(1) S(1) 88.2(3) . . . . yes
Ir(2) C(22) Ir(1) C(1) -98.8(5) . . . . yes
Ir(2) C(22) Ir(1) C(2) -115.6(3) . . . . yes
Ir(2) C(22) Ir(1) C(3) -153.2(3) . . . . yes
Ir(2) C(22) Ir(1) C(4) -180.0(3) . . . . yes
Ir(2) C(22) Ir(1) C(5) -153.3(9) . . . . yes
Ir(2) C(22) Ir(1) C(21) 5.6(5) . . . . yes
S(1) Ir(1) Ir(2) S(2) -0.3(2) . . . . yes
S(1) Ir(1) Ir(2) C(11) -175.5(7) . . . . yes
S(1) Ir(1) Ir(2) C(12) -134.5(5) . . . . yes
S(1) Ir(1) Ir(2) C(13) -96(1) . . . . yes
S(1) Ir(1) Ir(2) C(14) 104(3) . . . . yes
S(1) Ir(1) Ir(2) C(15) 140(1) . . . . yes
S(1) Ir(1) Ir(2) C(21) 86.9(6) . . . . yes
S(1) Ir(1) Ir(2) C(22) -85.9(4) . . . . yes
S(1) Ir(1) C(1) C(2) 139.4(5) . . . . yes
S(1) Ir(1) C(1) C(5) 20.7(9) . . . . yes
S(1) Ir(1) C(1) C(6) -100(1) . . . . yes
S(1) Ir(1) C(2) C(1) -105.3(8) . . . . yes
S(1) Ir(1) C(2) C(3) 11(1) . . . . yes
S(1) Ir(1) C(2) C(7) 130.9(8) . . . . yes
S(1) Ir(1) C(3) C(2) -174.6(6) . . . . yes
S(1) Ir(1) C(3) C(4) -56.7(6) . . . . yes
S(1) Ir(1) C(3) C(8) 65.2(10) . . . . yes
S(1) Ir(1) C(4) C(3) 132.7(5) . . . . yes
S(1) Ir(1) C(4) C(5) -111.9(6) . . . . yes
S(1) Ir(1) C(4) C(9) 12.2(9) . . . . yes
S(1) Ir(1) C(5) C(1) -167.2(5) . . . . yes
S(1) Ir(1) C(5) C(4) 75.5(6) . . . . yes
S(1) Ir(1) C(5) C(10) -44(1) . . . . yes
S(1) S(2) Ir(2) C(11) 169(1) . . . . yes
S(1) S(2) Ir(2) C(12) 141.3(5) . . . . yes
S(1) S(2) Ir(2) C(13) 164.8(6) . . . . yes
S(1) S(2) Ir(2) C(14) -159.4(7) . . . . yes
S(1) S(2) Ir(2) C(15) -138.7(9) . . . . yes
S(1) S(2) Ir(2) C(21) -49.9(3) . . . . yes
S(1) S(2) Ir(2) C(22) 50.9(3) . . . . yes
S(2) Ir(2) Ir(1) C(1) -152.5(4) . . . . yes
S(2) Ir(2) Ir(1) C(2) 166.5(3) . . . . yes
S(2) Ir(2) Ir(1) C(3) 126.6(4) . . . . yes
S(2) Ir(2) Ir(1) C(4) 85(1) . . . . yes
S(2) Ir(2) Ir(1) C(5) -115.3(6) . . . . yes
S(2) Ir(2) Ir(1) C(21) -87.2(6) . . . . yes
S(2) Ir(2) Ir(1) C(22) 85.6(4) . . . . yes
S(2) Ir(2) C(11) C(12) -40(2) . . . . yes
S(2) Ir(2) C(11) C(15) 73(2) . . . . yes
S(2) Ir(2) C(11) C(16) -146(1) . . . . yes
S(2) Ir(2) C(12) C(11) 161(1) . . . . yes
S(2) Ir(2) C(12) C(13) 43(1) . . . . yes
S(2) Ir(2) C(12) C(17) -68(1) . . . . yes
S(2) Ir(2) C(13) C(12) -145.3(10) . . . . yes
S(2) Ir(2) C(13) C(14) 98(2) . . . . yes
S(2) Ir(2) C(13) C(18) -17(2) . . . . yes
S(2) Ir(2) C(14) C(13) -87(1) . . . . yes
S(2) Ir(2) C(14) C(15) 152(1) . . . . yes
S(2) Ir(2) C(14) C(19) 63(3) . . . . yes
S(2) Ir(2) C(15) C(11) -150(1) . . . . yes
S(2) Ir(2) C(15) C(14) -36(1) . . . . yes
S(2) Ir(2) C(15) C(20) 120(2) . . . . yes
S(2) S(1) Ir(1) C(1) 138.7(5) . . . . yes
S(2) S(1) Ir(1) C(2) -149.1(8) . . . . yes
S(2) S(1) Ir(1) C(3) -141.0(4) . . . . yes
S(2) S(1) Ir(1) C(4) -171.8(3) . . . . yes
S(2) S(1) Ir(1) C(5) 151.7(4) . . . . yes
S(2) S(1) Ir(1) C(21) 50.7(3) . . . . yes
S(2) S(1) Ir(1) C(22) -49.9(3) . . . . yes
O(1) S(1) Ir(1) C(1) -99(2) . . . . yes
O(1) S(1) Ir(1) C(2) -27(2) . . . . yes
O(1) S(1) Ir(1) C(3) -18(2) . . . . yes
O(1) S(1) Ir(1) C(4) -49(2) . . . . yes
O(1) S(1) Ir(1) C(5) -86(2) . . . . yes
O(1) S(1) Ir(1) C(21) 172(2) . . . . yes
O(1) S(1) Ir(1) C(22) 72(2) . . . . yes
O(1) S(1) S(2) O(3) -27(1) . . . . yes
O(1) S(1) S(2) O(4) 101(1) . . . . yes
O(2) S(1) Ir(1) C(1) 28(1) . . . . yes
O(2) S(1) Ir(1) C(2) 100(1) . . . . yes
O(2) S(1) Ir(1) C(3) 108(1) . . . . yes
O(2) S(1) Ir(1) C(4) 77(1) . . . . yes
O(2) S(1) Ir(1) C(5) 41(1) . . . . yes
O(2) S(1) Ir(1) C(21) -59(1) . . . . yes
O(2) S(1) Ir(1) C(22) -160(1) . . . . yes
O(2) S(1) S(2) O(3) -143(1) . . . . yes
O(2) S(1) S(2) O(4) -14(1) . . . . yes
O(3) S(2) Ir(2) C(11) 59(2) . . . . yes
O(3) S(2) Ir(2) C(12) 31(1) . . . . yes
O(3) S(2) Ir(2) C(13) 55(1) . . . . yes
O(3) S(2) Ir(2) C(14) 91(1) . . . . yes
O(3) S(2) Ir(2) C(15) 111(1) . . . . yes
O(3) S(2) Ir(2) C(21) -159(1) . . . . yes
O(3) S(2) Ir(2) C(22) -58(1) . . . . yes
O(4) S(2) Ir(2) C(11) -66(1) . . . . yes
O(4) S(2) Ir(2) C(12) -94(1) . . . . yes
O(4) S(2) Ir(2) C(13) -70(1) . . . . yes
O(4) S(2) Ir(2) C(14) -34(1) . . . . yes
O(4) S(2) Ir(2) C(15) -14(1) . . . . yes
O(4) S(2) Ir(2) C(21) 74(1) . . . . yes
O(4) S(2) Ir(2) C(22) 175(1) . . . . yes
C(1) Ir(1) Ir(2) C(11) 32.3(7) . . . . yes
C(1) Ir(1) Ir(2) C(12) 73.3(6) . . . . yes
C(1) Ir(1) Ir(2) C(13) 111(1) . . . . yes
C(1) Ir(1) Ir(2) C(14) -47(3) . . . . yes
C(1) Ir(1) Ir(2) C(15) -12(1) . . . . yes
C(1) Ir(1) Ir(2) C(21) -65.3(6) . . . . yes
C(1) Ir(1) Ir(2) C(22) 121.9(5) . . . . yes
C(1) Ir(1) C(2) C(3) 117.0(9) . . . . yes
C(1) Ir(1) C(2) C(7) -123(1) . . . . yes
C(1) Ir(1) C(3) C(2) -36.7(6) . . . . yes
C(1) Ir(1) C(3) C(4) 81.2(6) . . . . yes
C(1) Ir(1) C(3) C(8) -156(1) . . . . yes
C(1) Ir(1) C(4) C(3) -78.1(6) . . . . yes
C(1) Ir(1) C(4) C(5) 37.3(6) . . . . yes
C(1) Ir(1) C(4) C(9) 161.4(10) . . . . yes
C(1) Ir(1) C(5) C(4) -117.4(9) . . . . yes
C(1) Ir(1) C(5) C(10) 123(1) . . . . yes
C(1) C(2) Ir(1) C(3) -117.0(9) . . . . yes
C(1) C(2) Ir(1) C(4) -79.9(7) . . . . yes
C(1) C(2) Ir(1) C(5) -37.1(6) . . . . yes
C(1) C(2) Ir(1) C(21) 52.1(7) . . . . yes
C(1) C(2) Ir(1) C(22) 159.0(6) . . . . yes
C(1) C(2) C(3) C(4) 2(1) . . . . yes
C(1) C(2) C(3) C(8) -173.5(10) . . . . yes
C(1) C(5) Ir(1) C(2) 35.9(6) . . . . yes
C(1) C(5) Ir(1) C(3) 78.8(7) . . . . yes
C(1) C(5) Ir(1) C(4) 117.4(9) . . . . yes
C(1) C(5) Ir(1) C(21) -79.8(7) . . . . yes
C(1) C(5) Ir(1) C(22) 78(1) . . . . yes
C(1) C(5) C(4) C(3) 0(1) . . . . yes
C(1) C(5) C(4) C(9) 173.5(10) . . . . yes
C(2) Ir(1) Ir(2) C(11) -8.6(7) . . . . yes
C(2) Ir(1) Ir(2) C(12) 32.3(6) . . . . yes
C(2) Ir(1) Ir(2) C(13) 70(1) . . . . yes
C(2) Ir(1) Ir(2) C(14) -88(3) . . . . yes
C(2) Ir(1) Ir(2) C(15) -53(1) . . . . yes
C(2) Ir(1) Ir(2) C(21) -106.3(6) . . . . yes
C(2) Ir(1) Ir(2) C(22) 80.9(5) . . . . yes
C(2) Ir(1) C(1) C(5) -118.6(9) . . . . yes
C(2) Ir(1) C(1) C(6) 120(1) . . . . yes
C(2) Ir(1) C(3) C(4) 117.9(9) . . . . yes
C(2) Ir(1) C(3) C(8) -120(1) . . . . yes
C(2) Ir(1) C(4) C(3) -37.3(6) . . . . yes
C(2) Ir(1) C(4) C(5) 78.1(7) . . . . yes
C(2) Ir(1) C(4) C(9) -157.8(10) . . . . yes
C(2) Ir(1) C(5) C(4) -81.4(6) . . . . yes
C(2) Ir(1) C(5) C(10) 159(1) . . . . yes
C(2) C(1) Ir(1) C(3) 38.2(6) . . . . yes
C(2) C(1) Ir(1) C(4) 80.9(6) . . . . yes
C(2) C(1) Ir(1) C(5) 118.6(9) . . . . yes
C(2) C(1) Ir(1) C(21) -135.8(6) . . . . yes
C(2) C(1) Ir(1) C(22) -28.9(8) . . . . yes
C(2) C(1) C(5) C(4) 1(1) . . . . yes
C(2) C(1) C(5) C(10) 176(1) . . . . yes
C(2) C(3) Ir(1) C(4) -117.9(9) . . . . yes
C(2) C(3) Ir(1) C(5) -79.2(7) . . . . yes
C(2) C(3) Ir(1) C(21) -22(1) . . . . yes
C(2) C(3) Ir(1) C(22) 100.9(7) . . . . yes
C(2) C(3) C(4) C(5) -2(1) . . . . yes
C(2) C(3) C(4) C(9) -175.4(9) . . . . yes
C(3) Ir(1) Ir(2) C(11) -48.5(8) . . . . yes
C(3) Ir(1) Ir(2) C(12) -7.6(6) . . . . yes
C(3) Ir(1) Ir(2) C(13) 30(1) . . . . yes
C(3) Ir(1) Ir(2) C(14) -128(3) . . . . yes
C(3) Ir(1) Ir(2) C(15) -92(1) . . . . yes
C(3) Ir(1) Ir(2) C(21) -146.2(6) . . . . yes
C(3) Ir(1) Ir(2) C(22) 41.0(5) . . . . yes
C(3) Ir(1) C(1) C(5) -80.4(7) . . . . yes
C(3) Ir(1) C(1) C(6) 158(1) . . . . yes
C(3) Ir(1) C(2) C(7) 119(1) . . . . yes
C(3) Ir(1) C(4) C(5) 115.4(8) . . . . yes
C(3) Ir(1) C(4) C(9) -120(1) . . . . yes
C(3) Ir(1) C(5) C(4) -38.5(6) . . . . yes
C(3) Ir(1) C(5) C(10) -158(1) . . . . yes
C(3) C(2) Ir(1) C(4) 37.2(6) . . . . yes
C(3) C(2) Ir(1) C(5) 80.0(7) . . . . yes
C(3) C(2) Ir(1) C(21) 169.2(6) . . . . yes
C(3) C(2) Ir(1) C(22) -84.0(7) . . . . yes
C(3) C(2) C(1) C(5) -2(1) . . . . yes
C(3) C(2) C(1) C(6) 175(1) . . . . yes
C(3) C(4) Ir(1) C(5) -115.4(8) . . . . yes
C(3) C(4) Ir(1) C(21) -140.7(8) . . . . yes
C(3) C(4) Ir(1) C(22) 47.5(7) . . . . yes
C(3) C(4) C(5) C(10) -175(1) . . . . yes
C(4) Ir(1) Ir(2) C(11) -89(1) . . . . yes
C(4) Ir(1) Ir(2) C(12) -48(1) . . . . yes
C(4) Ir(1) Ir(2) C(13) -10(2) . . . . yes
C(4) Ir(1) Ir(2) C(14) -169(3) . . . . yes
C(4) Ir(1) Ir(2) C(15) -133(2) . . . . yes
C(4) Ir(1) Ir(2) C(21) 172(1) . . . . yes
C(4) Ir(1) Ir(2) C(22) 0(1) . . . . yes
C(4) Ir(1) C(1) C(5) -37.7(6) . . . . yes
C(4) Ir(1) C(1) C(6) -158(1) . . . . yes
C(4) Ir(1) C(2) C(7) 156(1) . . . . yes
C(4) Ir(1) C(3) C(8) 121(1) . . . . yes
C(4) Ir(1) C(5) C(10) -119(1) . . . . yes
C(4) C(3) Ir(1) C(5) 38.7(6) . . . . yes
C(4) C(3) Ir(1) C(21) 95.2(10) . . . . yes
C(4) C(3) Ir(1) C(22) -141.2(6) . . . . yes
C(4) C(3) C(2) C(7) 177.1(9) . . . . yes
C(4) C(5) Ir(1) C(21) 162.9(7) . . . . yes
C(4) C(5) Ir(1) C(22) -38(1) . . . . yes
C(4) C(5) C(1) C(6) -176(1) . . . . yes
C(5) Ir(1) Ir(2) C(11) 69.5(9) . . . . yes
C(5) Ir(1) Ir(2) C(12) 110.5(8) . . . . yes
C(5) Ir(1) Ir(2) C(13) 148(1) . . . . yes
C(5) Ir(1) Ir(2) C(14) -10(3) . . . . yes
C(5) Ir(1) Ir(2) C(15) 25(1) . . . . yes
C(5) Ir(1) Ir(2) C(21) -28.2(8) . . . . yes
C(5) Ir(1) Ir(2) C(22) 159.1(7) . . . . yes
C(5) Ir(1) C(1) C(6) -121(1) . . . . yes
C(5) Ir(1) C(2) C(7) -160(1) . . . . yes
C(5) Ir(1) C(3) C(8) 160(1) . . . . yes
C(5) Ir(1) C(4) C(9) 124(1) . . . . yes
C(5) C(1) Ir(1) C(21) 105.5(7) . . . . yes
C(5) C(1) Ir(1) C(22) -147.5(6) . . . . yes
C(5) C(1) C(2) C(7) -176(1) . . . . yes
C(5) C(4) Ir(1) C(21) -25.3(10) . . . . yes
C(5) C(4) Ir(1) C(22) 162.9(6) . . . . yes
C(5) C(4) C(3) C(8) 174(1) . . . . yes
C(6) C(1) Ir(1) C(21) -15(1) . . . . yes
C(6) C(1) Ir(1) C(22) 91(1) . . . . yes
C(6) C(1) C(2) C(7) 1(1) . . . . yes
C(6) C(1) C(5) C(10) 0(1) . . . . yes
C(7) C(2) Ir(1) C(21) -71.6(10) . . . . yes
C(7) C(2) Ir(1) C(22) 35.3(9) . . . . yes
C(7) C(2) C(3) C(8) 0(1) . . . . yes
C(8) C(3) Ir(1) C(21) -142.9(9) . . . . yes
C(8) C(3) Ir(1) C(22) -19.3(9) . . . . yes
C(8) C(3) C(4) C(9) 0(1) . . . . yes
C(9) C(4) Ir(1) C(21) 98(1) . . . . yes
C(9) C(4) Ir(1) C(22) -72.9(9) . . . . yes
C(9) C(4) C(5) C(10) -2(1) . . . . yes
C(10) C(5) Ir(1) C(21) 43(1) . . . . yes
C(10) C(5) Ir(1) C(22) -157.9(10) . . . . yes
C(11) Ir(2) Ir(1) C(21) 97.7(9) . . . . yes
C(11) Ir(2) Ir(1) C(22) -89.6(8) . . . . yes
C(11) Ir(2) C(12) C(13) -118(1) . . . . yes
C(11) Ir(2) C(12) C(17) 129(2) . . . . yes
C(11) Ir(2) C(13) C(12) 36(1) . . . . yes
C(11) Ir(2) C(13) C(14) -79(2) . . . . yes
C(11) Ir(2) C(13) C(18) 164(2) . . . . yes
C(11) Ir(2) C(14) C(13) 79(1) . . . . yes
C(11) Ir(2) C(14) C(15) -40(1) . . . . yes
C(11) Ir(2) C(14) C(19) -130(4) . . . . yes
C(11) Ir(2) C(15) C(14) 113(2) . . . . yes
C(11) Ir(2) C(15) C(20) -88(3) . . . . yes
C(11) C(12) Ir(2) C(13) 118(1) . . . . yes
C(11) C(12) Ir(2) C(14) 80(1) . . . . yes
C(11) C(12) Ir(2) C(15) 39(1) . . . . yes
C(11) C(12) Ir(2) C(21) 4(1) . . . . yes
C(11) C(12) Ir(2) C(22) -113(1) . . . . yes
C(11) C(12) C(13) C(14) 4(2) . . . . yes
C(11) C(12) C(13) C(18) 174(2) . . . . yes
C(11) C(15) Ir(2) C(12) -37(1) . . . . yes
C(11) C(15) Ir(2) C(13) -78(1) . . . . yes
C(11) C(15) Ir(2) C(14) -113(2) . . . . yes
C(11) C(15) Ir(2) C(21) 124(1) . . . . yes
C(11) C(15) Ir(2) C(22) 12(2) . . . . yes
C(11) C(15) C(14) C(13) 6(3) . . . . yes
C(11) C(15) C(14) C(19) -173(2) . . . . yes
C(12) Ir(2) Ir(1) C(21) 138.6(8) . . . . yes
C(12) Ir(2) Ir(1) C(22) -48.6(7) . . . . yes
C(12) Ir(2) C(11) C(15) 114(2) . . . . yes
C(12) Ir(2) C(11) C(16) -105(2) . . . . yes
C(12) Ir(2) C(13) C(14) -116(2) . . . . yes
C(12) Ir(2) C(13) C(18) 127(2) . . . . yes
C(12) Ir(2) C(14) C(13) 37(1) . . . . yes
C(12) Ir(2) C(14) C(15) -82(1) . . . . yes
C(12) Ir(2) C(14) C(19) -172(4) . . . . yes
C(12) Ir(2) C(15) C(14) 75(1) . . . . yes
C(12) Ir(2) C(15) C(20) -126(3) . . . . yes
C(12) C(11) Ir(2) C(13) -35(1) . . . . yes
C(12) C(11) Ir(2) C(14) -76(1) . . . . yes
C(12) C(11) Ir(2) C(15) -114(2) . . . . yes
C(12) C(11) Ir(2) C(21) -177.7(9) . . . . yes
C(12) C(11) Ir(2) C(22) 73(1) . . . . yes
C(12) C(11) C(15) C(14) -3(2) . . . . yes
C(12) C(11) C(15) C(20) -174(1) . . . . yes
C(12) C(13) Ir(2) C(14) 116(2) . . . . yes
C(12) C(13) Ir(2) C(15) 80(1) . . . . yes
C(12) C(13) Ir(2) C(21) 124(1) . . . . yes
C(12) C(13) Ir(2) C(22) -59(1) . . . . yes
C(12) C(13) C(14) C(15) -7(2) . . . . yes
C(12) C(13) C(14) C(19) 172(4) . . . . yes
C(13) Ir(2) Ir(1) C(21) 176(1) . . . . yes
C(13) Ir(2) Ir(1) C(22) -10(1) . . . . yes
C(13) Ir(2) C(11) C(15) 79(1) . . . . yes
C(13) Ir(2) C(11) C(16) -140(2) . . . . yes
C(13) Ir(2) C(12) C(17) -112(2) . . . . yes
C(13) Ir(2) C(14) C(15) -119(2) . . . . yes
C(13) Ir(2) C(14) C(19) 150(4) . . . . yes
C(13) Ir(2) C(15) C(14) 35(1) . . . . yes
C(13) Ir(2) C(15) C(20) -166(3) . . . . yes
C(13) C(12) Ir(2) C(14) -37(1) . . . . yes
C(13) C(12) Ir(2) C(15) -78(1) . . . . yes
C(13) C(12) Ir(2) C(21) -114(1) . . . . yes
C(13) C(12) Ir(2) C(22) 127(1) . . . . yes
C(13) C(12) C(11) C(15) 0(2) . . . . yes
C(13) C(12) C(11) C(16) -176(1) . . . . yes
C(13) C(14) Ir(2) C(15) 119(2) . . . . yes
C(13) C(14) Ir(2) C(21) -174(1) . . . . yes
C(13) C(14) Ir(2) C(22) 7(3) . . . . yes
C(13) C(14) C(15) C(20) 165(5) . . . . yes
C(14) Ir(2) Ir(1) C(21) 18(3) . . . . yes
C(14) Ir(2) Ir(1) C(22) -169(3) . . . . yes
C(14) Ir(2) C(11) C(15) 37(1) . . . . yes
C(14) Ir(2) C(11) C(16) 177(2) . . . . yes
C(14) Ir(2) C(12) C(17) -149(2) . . . . yes
C(14) Ir(2) C(13) C(18) -116(2) . . . . yes
C(14) Ir(2) C(15) C(20) 157(3) . . . . yes
C(14) C(13) Ir(2) C(15) -35(2) . . . . yes
C(14) C(13) Ir(2) C(21) 8(2) . . . . yes
C(14) C(13) Ir(2) C(22) -176(1) . . . . yes
C(14) C(13) C(12) C(17) -176(1) . . . . yes
C(14) C(15) Ir(2) C(21) -121(1) . . . . yes
C(14) C(15) Ir(2) C(22) 126(1) . . . . yes
C(14) C(15) C(11) C(16) 170(3) . . . . yes
C(15) Ir(2) Ir(1) C(21) 53(1) . . . . yes
C(15) Ir(2) Ir(1) C(22) -133(1) . . . . yes
C(15) Ir(2) C(11) C(16) 140(2) . . . . yes
C(15) Ir(2) C(12) C(17) 169(2) . . . . yes
C(15) Ir(2) C(13) C(18) -151(2) . . . . yes
C(15) Ir(2) C(14) C(19) -89(3) . . . . yes
C(15) C(11) Ir(2) C(21) -63(1) . . . . yes
C(15) C(11) Ir(2) C(22) -172(1) . . . . yes
C(15) C(11) C(12) C(17) -178(1) . . . . yes
C(15) C(14) Ir(2) C(21) 65(1) . . . . yes
C(15) C(14) Ir(2) C(22) -112(2) . . . . yes
C(15) C(14) C(13) C(18) -177(2) . . . . yes
C(16) C(11) Ir(2) C(21) 77(2) . . . . yes
C(16) C(11) Ir(2) C(22) -32(2) . . . . yes
C(16) C(11) C(12) C(17) 5(3) . . . . yes
C(16) C(11) C(15) C(20) 0(4) . . . . yes
C(17) C(12) Ir(2) C(21) 133(1) . . . . yes
C(17) C(12) Ir(2) C(22) 15(1) . . . . yes
C(17) C(12) C(13) C(18) -7(3) . . . . yes
C(18) C(13) Ir(2) C(21) -107(2) . . . . yes
C(18) C(13) Ir(2) C(22) 67(2) . . . . yes
C(18) C(13) C(14) C(19) 2(6) . . . . yes
C(19) C(14) Ir(2) C(21) -24(4) . . . . yes
C(19) C(14) Ir(2) C(22) 157(2) . . . . yes
C(19) C(14) C(15) C(20) -14(6) . . . . yes
C(20) C(15) Ir(2) C(21) 36(2) . . . . yes
C(20) C(15) Ir(2) C(22) -75(2) . . . . yes
C(21) Ir(1) Ir(2) C(22) -172.8(7) . . . . yes
C(21) Ir(2) Ir(1) C(22) 172.8(7) . . . . yes
C(21) Ir(2) Ir(1) C(22) 172.8(7) . . . . yes
